data_4306347
loop_
_publ_author_name
'David S. Kuiper'
'Peter T. Wolczanski'
'Emil B. Lobkovsky'
'Thomas R. Cundari'

_publ_section_title
;
Four-Coordinate Mo(II) as (silox)2Mo(PMe3)2 and Its W(IV) Congener
(silox)2HW(\h2-CH2PMe2)(PMe3) (silox =tBu3SiO)
;
_journal_name_full 'Inorganic Chemistry'
_journal_page_first 10542
_journal_page_last 10553
_journal_paper_doi 10.1021/ic8011958
_journal_volume 47
_journal_year 2008
_chemical_formula_moiety 'C30 H72 Mo O2 P2 Si2'
_chemical_formula_sum 'C30 H72 Mo O2 P2 Si2'
_chemical_formula_weight 678.94
_chemical_name_systematic
;
 ?
;
_space_group_IT_number 14
_symmetry_cell_setting monoclinic
_symmetry_space_group_name_Hall '-P 2yn'
_symmetry_space_group_name_H-M 'P 1 21/n 1'
_atom_sites_solution_hydrogens geom
_atom_sites_solution_primary direct
_atom_sites_solution_secondary difmap
_audit_creation_method SHELXL-97
_cell_angle_alpha 90.00
_cell_angle_beta 90.252(3)
_cell_angle_gamma 90.00
_cell_formula_units_Z 4
_cell_length_a 9.2725(4)
_cell_length_b 28.0138(13)
_cell_length_c 15.0447(7)
_cell_measurement_reflns_used 3529
_cell_measurement_temperature 173(2)
_cell_measurement_theta_max 22.19
_cell_measurement_theta_min 2.58
_cell_volume 3907.9(3)
_computing_cell_refinement 'Bruker SAINT+'
_computing_data_collection 'Bruker APEX2'
_computing_data_reduction 'Bruker SAINT+'
_computing_molecular_graphics 'Bruker SHELXTL'
_computing_publication_material 'Bruker SHELXTL'
_computing_structure_refinement 'SHELXL-97 (Sheldrick, 1997)'
_computing_structure_solution 'SHELXS-97 (Sheldrick, 1990)'
_diffrn_ambient_temperature 173(2)
_diffrn_measured_fraction_theta_full 0.992
_diffrn_measured_fraction_theta_max 0.992
_diffrn_measurement_device_type 'Bruker X8 APEX II diffractometer'
_diffrn_measurement_method 'phi and omega scans'
_diffrn_radiation_monochromator graphite
_diffrn_radiation_source 'fine-focus sealed tube'
_diffrn_radiation_type MoK\a
_diffrn_radiation_wavelength 0.71073
_diffrn_reflns_av_R_equivalents 0.0728
_diffrn_reflns_av_sigmaI/netI 0.0481
_diffrn_reflns_limit_h_max 9
_diffrn_reflns_limit_h_min -9
_diffrn_reflns_limit_k_max 27
_diffrn_reflns_limit_k_min -26
_diffrn_reflns_limit_l_max 15
_diffrn_reflns_limit_l_min -15
_diffrn_reflns_number 25756
_diffrn_reflns_theta_full 20.81
_diffrn_reflns_theta_max 20.81
_diffrn_reflns_theta_min 1.45
_exptl_absorpt_coefficient_mu 0.501
_exptl_absorpt_correction_T_max 0.9876
_exptl_absorpt_correction_T_min 0.9064
_exptl_absorpt_correction_type multi-scan
_exptl_absorpt_process_details SADABS
_exptl_crystal_colour green-red
_exptl_crystal_density_diffrn 1.154
_exptl_crystal_density_method 'not measured'
_exptl_crystal_description plate
_exptl_crystal_F_000 1472
_exptl_crystal_size_max 0.20
_exptl_crystal_size_mid 0.15
_exptl_crystal_size_min 0.03
_refine_diff_density_max 0.697
_refine_diff_density_min -0.458
_refine_diff_density_rms 0.076
_refine_ls_extinction_method none
_refine_ls_goodness_of_fit_ref 1.079
_refine_ls_hydrogen_treatment riding
_refine_ls_matrix_type full
_refine_ls_number_parameters 334
_refine_ls_number_reflns 4052
_refine_ls_number_restraints 90
_refine_ls_restrained_S_all 1.083
_refine_ls_R_factor_all 0.0684
_refine_ls_R_factor_gt 0.0572
_refine_ls_shift/su_max 0.075
_refine_ls_shift/su_mean 0.004
_refine_ls_structure_factor_coef Fsqd
_refine_ls_weighting_details 'calc w=1/[\s^2^(Fo^2^)+(0.0403P)^2^+16.2911P] where P=(Fo^2^+2Fc^2^)/3'
_refine_ls_weighting_scheme calc
_refine_ls_wR_factor_gt 0.1191
_refine_ls_wR_factor_ref 0.1251
_reflns_number_gt 3529
_reflns_number_total 4052
_reflns_threshold_expression >2sigma(I)
_cod_data_source_file ic8011958_si_001_4.cif
_cod_data_source_block dk18
_cod_depositor_comments
;
The following automatic conversions were performed:
'_symmetry_cell_setting' value 'Monoclinic' changed to 'monoclinic'
according to '/home/saulius/struct/CIF-dictionaries/cif_core.dic'
dictionary named 'cif_core.dic' version 2.4.1 from 2010-06-29.

Automatic conversion script
Id: cif_fix_enum 1527 2010-12-29 10:47:43Z saulius 
;
_cod_database_code 4306347

loop_
_symmetry_equiv_pos_as_xyz
'x, y, z'
'-x+1/2, y+1/2, -z+1/2'
'-x, -y, -z'
'x-1/2, -y-1/2, z-1/2'

loop_
_atom_site_label
_atom_site_type_symbol
_atom_site_fract_x
_atom_site_fract_y
_atom_site_fract_z
_atom_site_U_iso_or_equiv
_atom_site_adp_type
_atom_site_occupancy
_atom_site_symmetry_multiplicity
_atom_site_calc_flag
_atom_site_refinement_flags
_atom_site_disorder_assembly
_atom_site_disorder_group
Mo1 Mo 0.28995(4) 0.134248(14) 0.62576(2) 0.02469(11) Uani 1 1 d . . .
P1 P 0.19178(14) 0.10210(5) 0.49552(8) 0.0353(4) Uani 1 1 d . . .
P2 P 0.52663(13) 0.12369(5) 0.57758(9) 0.0364(4) Uani 1 1 d . . .
Si1 Si 0.23853(14) 0.05027(5) 0.79331(8) 0.0331(4) Uani 1 1 d . . .
Si2 Si 0.21972(14) 0.25893(5) 0.63915(8) 0.0308(4) Uani 1 1 d . . .
O1 O 0.2689(3) 0.07654(12) 0.6999(2) 0.0435(10) Uani 1 1 d . . .
O2 O 0.2470(3) 0.20186(11) 0.6372(2) 0.0415(10) Uani 1 1 d . . .
C1 C 0.1939(7) 0.0378(2) 0.4919(4) 0.078(2) Uani 1 1 d . . .
H1A H 0.1513 0.0269 0.4357 0.117 Uiso 1 1 calc R . .
H1B H 0.1380 0.0251 0.5417 0.117 Uiso 1 1 calc R . .
H1C H 0.2937 0.0264 0.4962 0.117 Uiso 1 1 calc R . .
C2 C 0.0017(5) 0.1139(2) 0.4790(4) 0.0604(18) Uani 1 1 d . . .
H2A H -0.0304 0.0992 0.4231 0.091 Uiso 1 1 calc R . .
H2B H -0.0144 0.1484 0.4763 0.091 Uiso 1 1 calc R . .
H2C H -0.0532 0.1004 0.5285 0.091 Uiso 1 1 calc R . .
C3 C 0.2570(7) 0.1160(3) 0.3848(3) 0.092(3) Uani 1 1 d . . .
H3A H 0.1996 0.0986 0.3406 0.138 Uiso 1 1 calc R . .
H3B H 0.3584 0.1065 0.3800 0.138 Uiso 1 1 calc R . .
H3C H 0.2481 0.1504 0.3741 0.138 Uiso 1 1 calc R . .
C4 C 0.5904(6) 0.1534(3) 0.4785(4) 0.103(3) Uani 1 1 d . . .
H4A H 0.6914 0.1448 0.4682 0.155 Uiso 1 1 calc R . .
H4B H 0.5826 0.1880 0.4862 0.155 Uiso 1 1 calc R . .
H4C H 0.5318 0.1435 0.4274 0.155 Uiso 1 1 calc R . .
C5 C 0.6629(6) 0.1432(3) 0.6548(4) 0.082(2) Uani 1 1 d . . .
H5A H 0.7585 0.1376 0.6294 0.123 Uiso 1 1 calc R . .
H5B H 0.6536 0.1254 0.7105 0.123 Uiso 1 1 calc R . .
H5C H 0.6508 0.1774 0.6665 0.123 Uiso 1 1 calc R . .
C6 C 0.5894(6) 0.0641(2) 0.5548(5) 0.088(3) Uani 1 1 d . . .
H6A H 0.6901 0.0653 0.5353 0.131 Uiso 1 1 calc R . .
H6B H 0.5299 0.0498 0.5079 0.131 Uiso 1 1 calc R . .
H6C H 0.5826 0.0447 0.6088 0.131 Uiso 1 1 calc R . .
C7 C 0.3642(7) -0.0053(2) 0.7989(3) 0.070(2) Uani 1 1 d D . .
C8 C 0.5220(7) 0.0116(3) 0.8144(5) 0.116(3) Uani 1 1 d D . .
H8A H 0.5860 -0.0162 0.8172 0.175 Uiso 1 1 calc R . .
H8B H 0.5281 0.0294 0.8704 0.175 Uiso 1 1 calc R . .
H8C H 0.5515 0.0324 0.7652 0.175 Uiso 1 1 calc R . .
C9 C 0.3283(9) -0.0396(2) 0.8737(4) 0.107(3) Uani 1 1 d D . .
H9A H 0.3961 -0.0665 0.8728 0.161 Uiso 1 1 calc R . .
H9B H 0.2298 -0.0516 0.8658 0.161 Uiso 1 1 calc R . .
H9C H 0.3360 -0.0230 0.9308 0.161 Uiso 1 1 calc R . .
C10 C 0.3555(11) -0.0321(2) 0.7116(4) 0.134(4) Uani 1 1 d D . .
H10A H 0.4193 -0.0599 0.7140 0.202 Uiso 1 1 calc R . .
H10B H 0.3856 -0.0110 0.6631 0.202 Uiso 1 1 calc R . .
H10C H 0.2561 -0.0426 0.7013 0.202 Uiso 1 1 calc R . .
C11 C 0.0409(6) 0.0326(2) 0.7950(3) 0.084(2) Uani 1 1 d D . .
C12 C -0.0195(7) 0.0210(3) 0.8868(4) 0.131(3) Uani 1 1 d D . .
H12A H -0.1215 0.0123 0.8813 0.196 Uiso 1 1 calc R . .
H12B H -0.0101 0.0491 0.9253 0.196 Uiso 1 1 calc R . .
H12C H 0.0343 -0.0057 0.9127 0.196 Uiso 1 1 calc R . .
C13 C 0.0163(9) -0.0137(3) 0.7386(5) 0.153(4) Uani 1 1 d D . .
H13A H -0.0860 -0.0224 0.7399 0.229 Uiso 1 1 calc R . .
H13B H 0.0739 -0.0398 0.7635 0.229 Uiso 1 1 calc R . .
H13C H 0.0456 -0.0078 0.6770 0.229 Uiso 1 1 calc R . .
C14 C -0.0517(7) 0.0688(3) 0.7517(5) 0.163(4) Uani 1 1 d D . .
H14A H -0.1525 0.0583 0.7537 0.245 Uiso 1 1 calc R . .
H14B H -0.0223 0.0727 0.6896 0.245 Uiso 1 1 calc R . .
H14C H -0.0418 0.0993 0.7829 0.245 Uiso 1 1 calc R . .
C15 C 0.2880(6) 0.0947(2) 0.8848(3) 0.0650(19) Uani 1 1 d D . .
C16 C 0.1690(9) 0.1339(2) 0.8901(5) 0.135(4) Uani 1 1 d D . .
H16A H 0.1938 0.1567 0.9371 0.203 Uiso 1 1 calc R . .
H16B H 0.0761 0.1189 0.9035 0.203 Uiso 1 1 calc R . .
H16C H 0.1625 0.1506 0.8330 0.203 Uiso 1 1 calc R . .
C17 C 0.4211(7) 0.1230(3) 0.8584(5) 0.119(3) Uani 1 1 d D . .
H17A H 0.4463 0.1453 0.9061 0.179 Uiso 1 1 calc R . .
H17B H 0.4011 0.1408 0.8037 0.179 Uiso 1 1 calc R . .
H17C H 0.5018 0.1010 0.8485 0.179 Uiso 1 1 calc R . .
C18 C 0.3029(8) 0.0735(2) 0.9760(3) 0.085(2) Uani 1 1 d D . .
H18A H 0.3290 0.0986 1.0184 0.127 Uiso 1 1 calc R . .
H18B H 0.3783 0.0490 0.9755 0.127 Uiso 1 1 calc R . .
H18C H 0.2111 0.0591 0.9936 0.127 Uiso 1 1 calc R . .
C19 C 0.0165(5) 0.26766(17) 0.6594(3) 0.0429(15) Uani 1 1 d D . .
C20 C -0.0339(7) 0.2338(3) 0.7317(4) 0.112(3) Uani 1 1 d D . .
H20A H -0.1375 0.2382 0.7416 0.168 Uiso 1 1 calc R . .
H20B H 0.0188 0.2404 0.7869 0.168 Uiso 1 1 calc R . .
H20C H -0.0157 0.2008 0.7133 0.168 Uiso 1 1 calc R . .
C21 C -0.0718(6) 0.2539(3) 0.5776(4) 0.088(3) Uani 1 1 d D . .
H21A H -0.1745 0.2587 0.5898 0.132 Uiso 1 1 calc R . .
H21B H -0.0544 0.2203 0.5631 0.132 Uiso 1 1 calc R . .
H21C H -0.0433 0.2740 0.5272 0.132 Uiso 1 1 calc R . .
C22 C -0.0250(7) 0.3181(2) 0.6847(5) 0.104(3) Uani 1 1 d D . .
H22A H -0.1295 0.3198 0.6937 0.156 Uiso 1 1 calc R . .
H22B H 0.0027 0.3400 0.6369 0.156 Uiso 1 1 calc R . .
H22C H 0.0248 0.3271 0.7397 0.156 Uiso 1 1 calc R . .
C23 C 0.2759(5) 0.28448(18) 0.5267(3) 0.0519(17) Uani 1 1 d D . .
C24 C 0.2129(8) 0.2534(3) 0.4525(3) 0.116(3) Uani 1 1 d D . .
H24A H 0.2413 0.2664 0.3947 0.174 Uiso 1 1 calc R . .
H24B H 0.1075 0.2532 0.4569 0.174 Uiso 1 1 calc R . .
H24C H 0.2496 0.2208 0.4585 0.174 Uiso 1 1 calc R . .
C25 C 0.2337(9) 0.3361(2) 0.5114(4) 0.104(3) Uani 1 1 d D . .
H25A H 0.2658 0.3462 0.4523 0.155 Uiso 1 1 calc R . .
H25B H 0.2794 0.3562 0.5567 0.155 Uiso 1 1 calc R . .
H25C H 0.1287 0.3393 0.5153 0.155 Uiso 1 1 calc R . .
C26 C 0.4384(6) 0.2814(3) 0.5160(5) 0.105(3) Uani 1 1 d D . .
H26A H 0.4657 0.2944 0.4580 0.157 Uiso 1 1 calc R . .
H26B H 0.4687 0.2479 0.5199 0.157 Uiso 1 1 calc R . .
H26C H 0.4856 0.2998 0.5633 0.157 Uiso 1 1 calc R . .
C27 C 0.3359(5) 0.28389(17) 0.7344(3) 0.0452(16) Uani 1 1 d D . .
C28 C 0.3430(8) 0.33836(19) 0.7362(4) 0.093(2) Uani 1 1 d D . .
H28A H 0.4044 0.3487 0.7857 0.139 Uiso 1 1 calc R . .
H28B H 0.2458 0.3514 0.7438 0.139 Uiso 1 1 calc R . .
H28C H 0.3835 0.3500 0.6801 0.139 Uiso 1 1 calc R . .
C29 C 0.4884(6) 0.2638(3) 0.7290(5) 0.111(3) Uani 1 1 d D . .
H29A H 0.5468 0.2768 0.7778 0.167 Uiso 1 1 calc R . .
H29B H 0.5315 0.2729 0.6721 0.167 Uiso 1 1 calc R . .
H29C H 0.4850 0.2290 0.7336 0.167 Uiso 1 1 calc R . .
C30 C 0.2794(7) 0.2670(2) 0.8237(3) 0.080(2) Uani 1 1 d D . .
H30A H 0.3406 0.2797 0.8714 0.120 Uiso 1 1 calc R . .
H30B H 0.2809 0.2320 0.8257 0.120 Uiso 1 1 calc R . .
H30C H 0.1803 0.2783 0.8316 0.120 Uiso 1 1 calc R . .

loop_
_atom_site_aniso_label
_atom_site_aniso_U_11
_atom_site_aniso_U_22
_atom_site_aniso_U_33
_atom_site_aniso_U_23
_atom_site_aniso_U_13
_atom_site_aniso_U_12
Mo1 0.0208(2) 0.0285(2) 0.0248(2) 0.00315(19) -0.00144(16) -0.0023(2)
P1 0.0320(7) 0.0463(9) 0.0274(7) -0.0016(6) -0.0032(6) 0.0001(7)
P2 0.0273(7) 0.0369(8) 0.0452(8) 0.0027(6) 0.0026(6) 0.0015(6)
Si1 0.0363(8) 0.0327(8) 0.0303(7) 0.0073(6) -0.0074(6) -0.0083(7)
Si2 0.0346(8) 0.0308(8) 0.0271(7) 0.0006(6) -0.0033(6) 0.0016(7)
O1 0.046(2) 0.042(2) 0.0427(19) 0.0178(17) -0.0009(16) -0.0035(18)
O2 0.048(2) 0.031(2) 0.046(2) -0.0021(16) -0.0015(17) 0.0054(17)
C1 0.105(5) 0.055(4) 0.073(4) -0.031(3) -0.047(4) 0.015(4)
C2 0.043(3) 0.084(4) 0.054(3) -0.021(3) -0.023(3) 0.016(3)
C3 0.086(5) 0.164(7) 0.026(3) 0.004(4) -0.005(3) -0.038(5)
C4 0.045(4) 0.170(7) 0.094(5) 0.074(5) 0.034(3) 0.022(4)
C5 0.030(3) 0.127(6) 0.090(5) -0.039(4) -0.001(3) 0.003(4)
C6 0.037(3) 0.055(4) 0.170(7) -0.025(4) 0.009(4) 0.006(3)
C7 0.106(5) 0.051(4) 0.052(4) 0.012(3) 0.012(4) -0.009(4)
C8 0.076(5) 0.137(7) 0.136(7) 0.017(6) -0.005(5) 0.034(5)
C9 0.176(8) 0.056(4) 0.090(5) 0.029(4) -0.011(5) 0.028(5)
C10 0.274(11) 0.054(5) 0.076(5) 0.000(4) 0.047(6) 0.028(6)
C11 0.050(4) 0.161(7) 0.040(3) 0.021(4) -0.011(3) -0.037(4)
C12 0.062(4) 0.261(10) 0.068(4) 0.065(5) 0.003(4) -0.066(6)
C13 0.119(6) 0.246(10) 0.092(6) -0.018(6) -0.023(5) -0.112(7)
C14 0.035(4) 0.317(12) 0.138(6) 0.135(7) -0.001(4) 0.018(6)
C15 0.061(4) 0.082(5) 0.052(4) -0.014(3) 0.003(3) -0.027(4)
C16 0.247(10) 0.058(5) 0.102(6) -0.009(4) 0.067(6) 0.034(6)
C17 0.122(6) 0.148(7) 0.087(5) -0.029(5) 0.001(5) -0.085(5)
C18 0.105(5) 0.099(5) 0.049(4) -0.018(4) -0.020(4) 0.000(5)
C19 0.044(3) 0.051(3) 0.033(3) -0.003(3) 0.004(2) 0.001(3)
C20 0.052(4) 0.202(8) 0.082(5) 0.061(5) 0.012(4) -0.011(5)
C21 0.035(3) 0.135(6) 0.094(5) -0.025(5) -0.015(3) 0.000(4)
C22 0.062(4) 0.084(5) 0.167(7) -0.046(5) 0.007(5) 0.026(4)
C23 0.052(3) 0.062(4) 0.042(3) 0.009(3) 0.006(3) -0.016(3)
C24 0.161(7) 0.166(7) 0.022(3) -0.008(4) 0.007(4) -0.092(6)
C25 0.161(7) 0.077(5) 0.073(4) 0.048(4) 0.013(5) 0.000(5)
C26 0.085(5) 0.149(7) 0.082(5) 0.021(5) 0.042(4) -0.008(5)
C27 0.052(3) 0.048(3) 0.035(3) -0.004(3) -0.019(3) 0.004(3)
C28 0.140(6) 0.050(4) 0.089(5) -0.010(4) -0.067(4) -0.007(4)
C29 0.052(4) 0.160(8) 0.120(6) -0.042(6) -0.035(4) 0.018(5)
C30 0.116(5) 0.078(5) 0.046(4) -0.003(3) -0.030(4) -0.011(4)

loop_
_atom_type_symbol
_atom_type_description
_atom_type_scat_dispersion_real
_atom_type_scat_dispersion_imag
_atom_type_scat_source
C C 0.0033 0.0016 'International Tables Vol C Tables 4.2.6.8 and 6.1.1.4'
H H 0.0000 0.0000 'International Tables Vol C Tables 4.2.6.8 and 6.1.1.4'
O O 0.0106 0.0060 'International Tables Vol C Tables 4.2.6.8 and 6.1.1.4'
Si Si 0.0817 0.0704 'International Tables Vol C Tables 4.2.6.8 and 6.1.1.4'
P P 0.1023 0.0942 'International Tables Vol C Tables 4.2.6.8 and 6.1.1.4'
Mo Mo -1.6832 0.6857 'International Tables Vol C Tables 4.2.6.8 and 6.1.1.4'

loop_
_geom_angle_atom_site_label_1
_geom_angle_atom_site_label_2
_geom_angle_atom_site_label_3
_geom_angle
_geom_angle_site_symmetry_1
_geom_angle_site_symmetry_3
_geom_angle_publ_flag
O2 Mo1 O1 136.67(13) . . ?
O2 Mo1 P2 110.14(10) . . ?
O1 Mo1 P2 99.62(10) . . ?
O2 Mo1 P1 111.74(10) . . ?
O1 Mo1 P1 96.85(10) . . ?
P2 Mo1 P1 93.10(5) . . ?
C1 P1 C2 100.9(3) . . ?
C1 P1 C3 100.5(3) . . ?
C2 P1 C3 99.4(3) . . ?
C1 P1 Mo1 114.0(2) . . ?
C2 P1 Mo1 114.89(18) . . ?
C3 P1 Mo1 123.8(2) . . ?
C5 P2 C6 100.3(3) . . ?
C5 P2 C4 99.3(3) . . ?
C6 P2 C4 99.3(3) . . ?
C5 P2 Mo1 114.8(2) . . ?
C6 P2 Mo1 118.8(2) . . ?
C4 P2 Mo1 120.6(2) . . ?
O1 Si1 C11 107.6(2) . . ?
O1 Si1 C15 106.8(2) . . ?
C11 Si1 C15 112.9(2) . . ?
O1 Si1 C7 107.2(2) . . ?
C11 Si1 C7 111.6(3) . . ?
C15 Si1 C7 110.4(2) . . ?
O2 Si2 C23 108.1(2) . . ?
O2 Si2 C27 106.62(19) . . ?
C23 Si2 C27 111.7(2) . . ?
O2 Si2 C19 106.4(2) . . ?
C23 Si2 C19 111.3(2) . . ?
C27 Si2 C19 112.4(2) . . ?
Si1 O1 Mo1 152.2(2) . . ?
Si2 O2 Mo1 175.1(2) . . ?
C10 C7 C9 108.5(5) . . ?
C10 C7 C8 109.1(6) . . ?
C9 C7 C8 106.9(6) . . ?
C10 C7 Si1 109.2(4) . . ?
C9 C7 Si1 113.9(4) . . ?
C8 C7 Si1 109.0(4) . . ?
C14 C11 C12 109.2(6) . . ?
C14 C11 C13 104.2(5) . . ?
C12 C11 C13 105.2(6) . . ?
C14 C11 Si1 111.9(4) . . ?
C12 C11 Si1 115.1(4) . . ?
C13 C11 Si1 110.3(4) . . ?
C18 C15 C17 111.9(5) . . ?
C18 C15 C16 107.1(5) . . ?
C17 C15 C16 102.8(5) . . ?
C18 C15 Si1 115.0(4) . . ?
C17 C15 Si1 110.1(4) . . ?
C16 C15 Si1 109.2(4) . . ?
C22 C19 C20 108.9(5) . . ?
C22 C19 C21 107.6(5) . . ?
C20 C19 C21 104.7(5) . . ?
C22 C19 Si2 114.1(4) . . ?
C20 C19 Si2 109.8(4) . . ?
C21 C19 Si2 111.2(3) . . ?
C26 C23 C25 107.1(5) . . ?
C26 C23 C24 105.5(5) . . ?
C25 C23 C24 109.6(5) . . ?
C26 C23 Si2 110.3(4) . . ?
C25 C23 Si2 114.9(4) . . ?
C24 C23 Si2 109.2(4) . . ?
C29 C27 C30 104.8(5) . . ?
C29 C27 C28 109.2(5) . . ?
C30 C27 C28 108.1(5) . . ?
C29 C27 Si2 110.1(4) . . ?
C30 C27 Si2 110.6(4) . . ?
C28 C27 Si2 113.6(4) . . ?

loop_
_geom_bond_atom_site_label_1
_geom_bond_atom_site_label_2
_geom_bond_distance
_geom_bond_site_symmetry_2
_geom_bond_publ_flag
Mo1 O2 1.943(3) . ?
Mo1 O1 1.975(3) . ?
Mo1 P2 2.3330(13) . ?
Mo1 P1 2.3374(13) . ?
P1 C1 1.802(6) . ?
P1 C2 1.810(5) . ?
P1 C3 1.816(5) . ?
P2 C5 1.798(6) . ?
P2 C6 1.802(6) . ?
P2 C4 1.809(6) . ?
Si1 O1 1.612(3) . ?
Si1 C11 1.899(6) . ?
Si1 C15 1.909(6) . ?
Si1 C7 1.946(6) . ?
Si2 O2 1.619(3) . ?
Si2 C23 1.912(5) . ?
Si2 C27 1.921(5) . ?
Si2 C19 1.926(5) . ?
C7 C10 1.514(7) . ?
C7 C9 1.518(7) . ?
C7 C8 1.555(8) . ?
C11 C14 1.479(8) . ?
C11 C12 1.528(7) . ?
C11 C13 1.565(8) . ?
C15 C18 1.500(7) . ?
C15 C17 1.521(8) . ?
C15 C16 1.559(8) . ?
C19 C22 1.514(7) . ?
C19 C20 1.520(7) . ?
C19 C21 1.525(7) . ?
C23 C26 1.518(7) . ?
C23 C25 1.515(7) . ?
C23 C24 1.528(7) . ?
C27 C29 1.524(7) . ?
C27 C30 1.520(7) . ?
C27 C28 1.528(7) . ?
